data_4342268
loop_
_publ_author_name
'B\'eziau, Antoine'
'Baudron, St\'ephane A'
'Rogez, Guillaume'
'Hosseini, Mir Wais'

_publ_section_title
;
 Assembly, disassembly, and reassembly: conversion of homometallic
 coordination networks into mixed metal-organic frameworks.
;
_journal_issue 4
_journal_name_full 'Inorganic chemistry'
_journal_page_first 2032
_journal_page_last 2039
_journal_paper_doi 10.1021/ic502950k
_journal_volume 54
_journal_year 2015
_chemical_formula_sum 'C122 H116 Cd Cl2 N22 Ni2 O7'
_chemical_formula_weight 2303.09
_chemical_name_systematic
;
 ?
;
_space_group_IT_number 15
_symmetry_cell_setting monoclinic
_symmetry_space_group_name_Hall '-C 2yc'
_symmetry_space_group_name_H-M 'C 1 2/c 1'
_atom_sites_solution_hydrogens geom
_atom_sites_solution_primary direct
_atom_sites_solution_secondary difmap
_audit_creation_method SHELXL-97
_cell_angle_alpha 90.00
_cell_angle_beta 107.4430(10)
_cell_angle_gamma 90.00
_cell_formula_units_Z 4
_cell_length_a 32.6713(7)
_cell_length_b 9.4472(2)
_cell_length_c 38.4422(8)
_cell_measurement_reflns_used 9217
_cell_measurement_temperature 173(2)
_cell_measurement_theta_max 23.28
_cell_measurement_theta_min 2.21
_cell_volume 11319.7(4)
_computing_cell_refinement 'Bruker SAINT'
_computing_data_collection 'Bruker APEX2'
_computing_data_reduction 'Bruker SAINT'
_computing_molecular_graphics 'Bruker SHELXTL'
_computing_publication_material 'Bruker SHELXTL'
_computing_structure_refinement 'SHELXL-97 (Sheldrick, 2008)'
_computing_structure_solution 'SHELXS-97 (Sheldrick, 2008)'
_diffrn_ambient_temperature 173(2)
_diffrn_measured_fraction_theta_full 0.965
_diffrn_measured_fraction_theta_max 0.965
_diffrn_measurement_device_type 'Bruker APEX-II CCD'
_diffrn_measurement_method '\f and \w scans'
_diffrn_radiation_monochromator graphite
_diffrn_radiation_source 'fine-focus sealed tube'
_diffrn_radiation_type MoK\a
_diffrn_radiation_wavelength 0.71073
_diffrn_reflns_av_R_equivalents 0.0684
_diffrn_reflns_av_sigmaI/netI 0.0279
_diffrn_reflns_limit_h_max 46
_diffrn_reflns_limit_h_min -46
_diffrn_reflns_limit_k_max 10
_diffrn_reflns_limit_k_min -10
_diffrn_reflns_limit_l_max 54
_diffrn_reflns_limit_l_min -54
_diffrn_reflns_number 254718
_diffrn_reflns_theta_full 29.08
_diffrn_reflns_theta_max 29.08
_diffrn_reflns_theta_min 1.31
_exptl_absorpt_coefficient_mu 0.629
_exptl_absorpt_correction_T_max 0.9514
_exptl_absorpt_correction_T_min 0.9514
_exptl_absorpt_correction_type multi-scan
_exptl_absorpt_process_details sadabs
_exptl_crystal_colour orange
_exptl_crystal_density_diffrn 1.351
_exptl_crystal_density_meas ?
_exptl_crystal_density_method 'not measured'
_exptl_crystal_description prism
_exptl_crystal_F_000 4784
_exptl_crystal_size_max 0.08
_exptl_crystal_size_mid 0.08
_exptl_crystal_size_min 0.08
_refine_diff_density_max 2.282
_refine_diff_density_min -0.975
_refine_diff_density_rms 0.124
_refine_ls_extinction_method none
_refine_ls_goodness_of_fit_ref 1.084
_refine_ls_hydrogen_treatment constr
_refine_ls_matrix_type full
_refine_ls_number_parameters 669
_refine_ls_number_reflns 14635
_refine_ls_number_restraints 14
_refine_ls_restrained_S_all 1.086
_refine_ls_R_factor_all 0.0771
_refine_ls_R_factor_gt 0.0625
_refine_ls_shift/su_max 0.001
_refine_ls_shift/su_mean 0.000
_refine_ls_structure_factor_coef Fsqd
_refine_ls_weighting_details 'calc w=1/[\s^2^(Fo^2^)+(0.1019P)^2^+45.7262P] where P=(Fo^2^+2Fc^2^)/3'
_refine_ls_weighting_scheme calc
_refine_ls_wR_factor_gt 0.1800
_refine_ls_wR_factor_ref 0.1947
_reflns_number_gt 12015
_reflns_number_total 14635
_reflns_threshold_expression >2sigma(I)
_cod_data_source_file ic502950k_si_001.cif
_cod_data_source_block MM'MOF12
_cod_depositor_comments
;
The following automatic conversions were performed:

'_symmetry_cell_setting' value 'Monoclinic' changed to 'monoclinic'
according to
/usr/data/users/saulius/crontab/automatic-downloads/rss-feeds/ACS/lib/dictionaries/cif_core.dic
dictionary named 'cif_core.dic' version 2.4.2 from 2011-04-26.

'_exptl_crystal_density_meas' value 'not measured' was changed to '?'
- the value is perceived as not measured.

Automatic conversion script
Id: cif_fix_values 3008 2015-01-20 13:52:24Z robertas 

 Adding full bibliography for 4342263--4342270.cif.
;
_cod_original_sg_symbol_H-M 'C2/c  '
_cod_database_code 4342268

loop_
_symmetry_equiv_pos_as_xyz
'x, y, z'
'-x, y, -z+1/2'
'x+1/2, y+1/2, z'
'-x+1/2, y+1/2, -z+1/2'
'-x, -y, -z'
'x, -y, z-1/2'
'-x+1/2, -y+1/2, -z'
'x+1/2, -y+1/2, z-1/2'

loop_
_atom_site_label
_atom_site_type_symbol
_atom_site_fract_x
_atom_site_fract_y
_atom_site_fract_z
_atom_site_U_iso_or_equiv
_atom_site_adp_type
_atom_site_occupancy
_atom_site_symmetry_multiplicity
_atom_site_calc_flag
_atom_site_refinement_flags
C1 C 0.70391(13) 0.9645(4) 0.86215(10) 0.0359(8) Uani 1 1 d .
H1 H 0.7197 0.9829 0.8862 0.043 Uiso 1 1 calc R
C2 C 0.69341(15) 1.0679(5) 0.83449(11) 0.0436(9) Uani 1 1 d .
H2 H 0.7006 1.1634 0.8369 0.052 Uiso 1 1 calc R
C3 C 0.67063(14) 1.0000(4) 0.80353(11) 0.0401(9) Uani 1 1 d .
H3 H 0.6593 1.0403 0.7806 0.048 Uiso 1 1 calc R
C4 C 0.66740(11) 0.8549(4) 0.81298(9) 0.0308(8) Uani 1 1 d .
C5 C 0.64653(11) 0.7461(4) 0.78975(9) 0.0314(8) Uani 1 1 d .
C6 C 0.64143(12) 0.6070(4) 0.79928(9) 0.0338(8) Uani 1 1 d .
C7 C 0.61705(15) 0.4994(5) 0.77586(11) 0.0466(11) Uani 1 1 d .
H7 H 0.6026 0.5082 0.7511 0.056 Uiso 1 1 calc R
C8 C 0.61902(16) 0.3805(5) 0.79692(12) 0.0522(12) Uani 1 1 d .
H8 H 0.6061 0.2936 0.7893 0.063 Uiso 1 1 calc R
C9 C 0.64450(14) 0.4168(5) 0.83228(11) 0.0423(9) Uani 1 1 d .
H9 H 0.6511 0.3548 0.8520 0.051 Uiso 1 1 calc R
C10 C 0.62653(12) 0.7842(5) 0.75046(9) 0.0360(8) Uani 1 1 d .
C11 C 0.64442(13) 0.7346(5) 0.72436(9) 0.0392(9) Uani 1 1 d .
H11 H 0.6696 0.6822 0.7316 0.047 Uiso 1 1 calc R
C12 C 0.62516(13) 0.7622(5) 0.68750(9) 0.0405(9) Uani 1 1 d .
H12 H 0.6376 0.7277 0.6704 0.049 Uiso 1 1 calc R
C13 C 0.58774(12) 0.8404(4) 0.67603(9) 0.0339(8) Uani 1 1 d .
C14 C 0.57107(15) 0.8954(6) 0.70233(10) 0.0542(13) Uani 1 1 d .
H14 H 0.5466 0.9516 0.6952 0.065 Uiso 1 1 calc R
C15 C 0.59024(15) 0.8684(6) 0.73944(10) 0.0540(13) Uani 1 1 d .
H15 H 0.5786 0.9069 0.7567 0.065 Uiso 1 1 calc R
C16 C 0.56567(11) 0.8658(4) 0.63671(9) 0.0323(8) Uani 1 1 d .
C17 C 0.53573(15) 0.9739(5) 0.62509(10) 0.0475(11) Uani 1 1 d .
H17 H 0.5290 1.0325 0.6421 0.057 Uiso 1 1 calc R
C18 C 0.51593(14) 0.9940(5) 0.58806(10) 0.0440(10) Uani 1 1 d .
H18 H 0.4959 1.0665 0.5809 0.053 Uiso 1 1 calc R
C19 C 0.55266(12) 0.8128(4) 0.57326(9) 0.0349(8) Uani 1 1 d .
H19 H 0.5589 0.7569 0.5556 0.042 Uiso 1 1 calc R
C20 C 0.57393(13) 0.7839(5) 0.60968(9) 0.0368(8) Uani 1 1 d .
H20 H 0.5936 0.7100 0.6159 0.044 Uiso 1 1 calc R
C21 C 0.77411(12) 0.6827(4) 0.85038(9) 0.0328(7) Uani 1 1 d .
H21 H 0.7635 0.7687 0.8396 0.039 Uiso 1 1 calc R
C22 C 0.81337(13) 0.6226(5) 0.84930(11) 0.0393(9) Uani 1 1 d .
H22 H 0.8323 0.6598 0.8378 0.047 Uiso 1 1 calc R
C23 C 0.81801(12) 0.4996(4) 0.86845(10) 0.0357(8) Uani 1 1 d .
H23 H 0.8410 0.4371 0.8729 0.043 Uiso 1 1 calc R
C24 C 0.78075(11) 0.4844(4) 0.88050(9) 0.0274(7) Uani 1 1 d .
C25 C 0.77242(10) 0.3758(4) 0.90173(9) 0.0273(7) Uani 1 1 d .
C26 C 0.73749(11) 0.3646(4) 0.91563(9) 0.0293(7) Uani 1 1 d .
C27 C 0.72904(13) 0.2509(5) 0.93680(11) 0.0397(9) Uani 1 1 d .
H27 H 0.7457 0.1701 0.9441 0.048 Uiso 1 1 calc R
C28 C 0.69182(14) 0.2833(5) 0.94430(12) 0.0463(10) Uani 1 1 d .
H28 H 0.6782 0.2293 0.9578 0.056 Uiso 1 1 calc R
C29 C 0.67820(12) 0.4146(5) 0.92761(10) 0.0384(9) Uani 1 1 d .
H29 H 0.6534 0.4608 0.9284 0.046 Uiso 1 1 calc R
C30 C 0.80480(11) 0.2580(4) 0.91216(9) 0.0299(7) Uani 1 1 d .
C31 C 0.83215(13) 0.2523(5) 0.94777(11) 0.0437(10) Uani 1 1 d .
H31 H 0.8308 0.3231 0.9642 0.052 Uiso 1 1 calc R
C32 C 0.86123(12) 0.1432(4) 0.95900(10) 0.0407(10) Uani 1 1 d .
H32 H 0.8797 0.1428 0.9827 0.049 Uiso 1 1 calc R
C33 C 0.86330(10) 0.0346(4) 0.93553(9) 0.0291(7) Uani 1 1 d .
C34 C 0.83610(11) 0.0396(4) 0.89952(9) 0.0306(7) Uani 1 1 d .
H34 H 0.8373 -0.0318 0.8832 0.037 Uiso 1 1 calc R
C35 C 0.80733(11) 0.1508(4) 0.88810(9) 0.0313(7) Uani 1 1 d .
H35 H 0.7896 0.1535 0.8641 0.038 Uiso 1 1 calc R
C36 C 0.89322(10) -0.0861(4) 0.94935(9) 0.0293(7) Uani 1 1 d .
C37 C 0.93096(11) -0.0670(4) 0.97788(10) 0.0351(8) Uani 1 1 d .
H37 H 0.9383 0.0222 0.9881 0.042 Uiso 1 1 calc R
C38 C 0.95722(11) -0.1816(4) 0.99079(10) 0.0372(9) Uani 1 1 d .
H38 H 0.9824 -0.1665 1.0096 0.045 Uiso 1 1 calc R
C39 C 0.91248(11) -0.3312(4) 0.95096(10) 0.0326(8) Uani 1 1 d .
H39 H 0.9057 -0.4221 0.9417 0.039 Uiso 1 1 calc R
N6 N 0.94868(9) -0.3125(3) 0.97800(8) 0.0302(6) Uani 1 1 d .
C40 C 0.88434(11) -0.2221(4) 0.93586(9) 0.0328(8) Uani 1 1 d .
H40 H 0.8596 -0.2403 0.9168 0.039 Uiso 1 1 calc R
C41 C 0.77169(14) 0.7890(5) 0.94069(10) 0.0445(10) Uani 1 1 d .
H41 H 0.7897 0.7496 0.9285 0.053 Uiso 1 1 calc R
C42 C 0.79077(17) 0.8722(6) 0.97213(12) 0.0550(12) Uani 1 1 d .
H42 H 0.8203 0.8871 0.9802 0.066 Uiso 1 1 calc R
C43 C 0.76543(19) 0.9275(6) 0.98946(13) 0.0558(12) Uani 1 1 d .
H43 H 0.7773 0.9835 1.0099 0.067 Uiso 1 1 calc R
C44 C 0.72167(19) 0.9043(5) 0.97796(12) 0.0536(13) Uani 1 1 d .
C45 C 0.70509(15) 0.8202(5) 0.94593(10) 0.0411(9) Uani 1 1 d .
C46 C 0.66006(15) 0.7919(5) 0.93171(11) 0.0451(10) Uani 1 1 d .
C47 C 0.63182(18) 0.8454(6) 0.95045(14) 0.0596(14) Uani 1 1 d .
C48 C 0.6501(2) 0.9287(6) 0.98321(14) 0.0644(16) Uani 1 1 d .
H48 H 0.6321 0.9637 0.9958 0.077 Uiso 1 1 calc R
C49 C 0.6922(2) 0.9567(7) 0.99579(14) 0.0650(15) Uani 1 1 d .
H49 H 0.7024 1.0116 1.0167 0.078 Uiso 1 1 calc R
C50 C 0.5887(2) 0.8155(7) 0.93629(19) 0.0741(17) Uani 1 1 d .
H50 H 0.5694 0.8490 0.9479 0.089 Uiso 1 1 calc R
C51 C 0.57406(16) 0.7365(8) 0.9051(2) 0.0769(19) Uani 1 1 d .
H51 H 0.5451 0.7146 0.8958 0.092 Uiso 1 1 calc R
C52 C 0.60429(15) 0.6876(6) 0.88679(16) 0.0609(14) Uani 1 1 d .
H52 H 0.5942 0.6366 0.8652 0.073 Uiso 1 1 calc R
N1 N 0.68858(9) 0.8379(3) 0.84992(7) 0.0288(6) Uani 1 1 d .
N2 N 0.65815(10) 0.5503(4) 0.83425(8) 0.0328(7) Uani 1 1 d .
N3 N 0.52403(9) 0.9156(4) 0.56235(7) 0.0304(6) Uani 1 1 d .
N4 N 0.75424(9) 0.6020(3) 0.86856(7) 0.0269(6) Uani 1 1 d .
N5 N 0.70499(9) 0.4647(3) 0.91058(7) 0.0293(6) Uani 1 1 d .
N7 N 0.73056(10) 0.7641(3) 0.92767(7) 0.0321(6) Uani 1 1 d .
N8 N 0.64561(10) 0.7137(4) 0.89999(9) 0.0395(8) Uani 1 1 d .
Cl1 Cl 0.55658(3) 0.84603(11) 0.48473(2) 0.0388(2) Uani 1 1 d .
Ni1 Ni 0.697344(13) 0.64925(5) 0.879460(10) 0.02374(11) Uani 1 1 d .
Cd1 Cd 0.5000 1.0000 0.5000 0.02502(10) Uani 1 2 d S
C53 C 0.9627(3) 0.7155(16) 0.6574(3) 0.1586(19) Uani 1 1 d D
H53 H 0.9610 0.8003 0.6448 0.190 Uiso 1 1 calc R
C54 C 0.9360(4) 0.4984(14) 0.6705(4) 0.1586(19) Uani 1 1 d .
H54A H 0.9121 0.4357 0.6610 0.238 Uiso 1 1 calc R
H54B H 0.9367 0.5288 0.6945 0.238 Uiso 1 1 calc R
H54C H 0.9622 0.4499 0.6716 0.238 Uiso 1 1 calc R
C55 C 0.8956(3) 0.6351(14) 0.6139(3) 0.1586(19) Uani 1 1 d D
H55A H 0.8775 0.5540 0.6124 0.238 Uiso 1 1 calc R
H55B H 0.9056 0.6381 0.5929 0.238 Uiso 1 1 calc R
H55C H 0.8797 0.7196 0.6148 0.238 Uiso 1 1 calc R
N9 N 0.9312(3) 0.6257(13) 0.6458(3) 0.1586(19) Uani 1 1 d D
O1 O 0.9947(3) 0.6957(10) 0.6841(2) 0.1586(19) Uani 1 1 d D
C56 C 0.8071(2) 0.8985(7) 0.77822(16) 0.0706(16) Uani 1 1 d .
H56 H 0.8274 0.8344 0.7753 0.085 Uiso 1 1 calc R
C57 C 0.7724(2) 0.8750(7) 0.71322(14) 0.0648(14) Uani 1 1 d .
H57A H 0.7467 0.9091 0.6959 0.097 Uiso 1 1 calc R
H57B H 0.7720 0.7734 0.7136 0.097 Uiso 1 1 calc R
H57C H 0.7969 0.9069 0.7064 0.097 Uiso 1 1 calc R
C58 C 0.7424(2) 1.0293(10) 0.7501(2) 0.095(2) Uani 1 1 d .
H58A H 0.7219 1.0369 0.7263 0.143 Uiso 1 1 calc R
H58B H 0.7554 1.1199 0.7574 0.143 Uiso 1 1 calc R
H58C H 0.7281 0.9982 0.7672 0.143 Uiso 1 1 calc R
N10 N 0.77503(14) 0.9283(5) 0.74901(10) 0.0508(9) Uani 1 1 d .
O2 O 0.81275(18) 0.9467(6) 0.80875(10) 0.0906(16) Uani 1 1 d .
N11 N 0.4557(5) 0.4290(17) 0.8643(3) 0.130(3) Uani 0.50 1 d PD
C59 C 0.4736(6) 0.5172(19) 0.8422(5) 0.130(3) Uani 0.50 1 d PD
H59A H 0.4618 0.4906 0.8171 0.195 Uiso 0.50 1 calc PR
H59B H 0.5042 0.5057 0.8495 0.195 Uiso 0.50 1 calc PR
H59C H 0.4667 0.6144 0.8452 0.195 Uiso 0.50 1 calc PR
C60 C 0.4755(5) 0.413(2) 0.9002(4) 0.130(3) Uani 0.50 1 d PD
H60 H 0.4665 0.3390 0.9121 0.156 Uiso 0.50 1 calc PR
C61 C 0.4166(5) 0.357(2) 0.8461(5) 0.130(3) Uani 0.50 1 d PD
H61A H 0.4131 0.3536 0.8204 0.195 Uiso 0.50 1 calc PR
H61B H 0.3929 0.4075 0.8502 0.195 Uiso 0.50 1 calc PR
H61C H 0.4175 0.2629 0.8555 0.195 Uiso 0.50 1 calc PR
O3 O 0.5032(4) 0.4859(15) 0.9178(4) 0.130(3) Uani 0.50 1 d PD
N12 N 0.5000 0.598(4) 0.7500 0.319(10) Uani 1 2 d SD
C62 C 0.5000 0.444(4) 0.7500 0.319(10) Uani 1 2 d SD
O4 O 0.5064(7) 0.629(3) 0.8090(3) 0.319(10) Uani 0.50 1 d PD
C63 C 0.5193(6) 0.676(2) 0.7841(6) 0.319(10) Uani 1 1 d D
O5 O 1.0000 0.575(3) 0.7500 0.293(10) Uani 1 2 d S

loop_
_atom_site_aniso_label
_atom_site_aniso_U_11
_atom_site_aniso_U_22
_atom_site_aniso_U_33
_atom_site_aniso_U_23
_atom_site_aniso_U_13
_atom_site_aniso_U_12
C1 0.050(2) 0.023(2) 0.0298(16) 0.0029(14) 0.0045(14) 0.0041(15)
C2 0.060(2) 0.025(3) 0.041(2) 0.0082(16) 0.0080(18) 0.0047(18)
C3 0.050(2) 0.033(3) 0.0323(17) 0.0138(15) 0.0058(15) 0.0094(17)
C4 0.0330(16) 0.034(2) 0.0229(14) 0.0080(13) 0.0048(12) 0.0103(14)
C5 0.0330(16) 0.036(2) 0.0212(13) 0.0067(13) 0.0030(11) 0.0107(14)
C6 0.0395(18) 0.033(2) 0.0227(14) 0.0023(13) -0.0002(12) 0.0050(15)
C7 0.056(2) 0.043(3) 0.0298(17) -0.0011(16) -0.0041(16) -0.0016(19)
C8 0.065(3) 0.037(3) 0.042(2) -0.0017(18) -0.0031(19) -0.012(2)
C9 0.055(2) 0.030(3) 0.0347(18) 0.0036(15) 0.0031(16) -0.0031(17)
C10 0.0428(18) 0.041(2) 0.0196(13) 0.0054(13) 0.0030(12) 0.0094(16)
C11 0.0413(19) 0.048(3) 0.0240(15) 0.0062(15) 0.0031(13) 0.0156(17)
C12 0.0441(19) 0.053(3) 0.0206(14) 0.0037(15) 0.0044(13) 0.0146(18)
C13 0.0363(17) 0.042(2) 0.0195(13) 0.0050(13) 0.0030(12) 0.0042(15)
C14 0.054(2) 0.083(4) 0.0231(16) 0.0120(19) 0.0064(16) 0.035(2)
C15 0.056(2) 0.082(4) 0.0225(16) 0.0115(19) 0.0083(16) 0.031(2)
C16 0.0348(16) 0.039(2) 0.0200(13) 0.0060(13) 0.0032(12) -0.0011(14)
C17 0.056(2) 0.060(3) 0.0225(16) 0.0024(16) 0.0047(15) 0.020(2)
C18 0.047(2) 0.056(3) 0.0229(15) 0.0069(16) 0.0006(14) 0.0156(19)
C19 0.047(2) 0.031(2) 0.0216(14) -0.0003(13) 0.0022(13) -0.0030(15)
C20 0.0441(19) 0.037(2) 0.0240(15) 0.0047(14) 0.0027(13) 0.0064(16)
C21 0.0427(18) 0.026(2) 0.0303(15) 0.0033(13) 0.0116(13) 0.0044(14)
C22 0.0418(19) 0.040(3) 0.0410(19) 0.0005(16) 0.0201(16) 0.0012(16)
C23 0.0333(17) 0.035(2) 0.0390(18) -0.0033(15) 0.0111(14) 0.0077(14)
C24 0.0306(15) 0.023(2) 0.0261(14) -0.0016(12) 0.0044(11) 0.0074(12)
C25 0.0305(15) 0.0178(19) 0.0263(14) -0.0022(12) -0.0026(11) 0.0072(12)
C26 0.0329(16) 0.023(2) 0.0266(14) 0.0060(12) -0.0001(12) 0.0061(13)
C27 0.046(2) 0.027(2) 0.0400(19) 0.0113(15) 0.0044(16) 0.0056(16)
C28 0.050(2) 0.040(3) 0.048(2) 0.0185(19) 0.0142(18) -0.0026(19)
C29 0.0358(18) 0.040(3) 0.0391(18) 0.0118(16) 0.0111(14) 0.0053(16)
C30 0.0307(15) 0.018(2) 0.0330(16) 0.0003(12) -0.0024(12) 0.0069(12)
C31 0.050(2) 0.030(2) 0.0359(18) -0.0116(15) -0.0104(16) 0.0177(17)
C32 0.0376(18) 0.035(3) 0.0338(17) -0.0075(15) -0.0126(14) 0.0120(16)
C33 0.0245(14) 0.022(2) 0.0335(16) -0.0006(13) -0.0021(12) 0.0053(12)
C34 0.0338(16) 0.024(2) 0.0293(15) -0.0014(13) 0.0021(12) 0.0084(13)
C35 0.0352(16) 0.027(2) 0.0246(14) -0.0001(12) -0.0011(12) 0.0088(13)
C36 0.0250(14) 0.028(2) 0.0300(15) 0.0024(13) 0.0000(11) 0.0068(12)
C37 0.0316(16) 0.026(2) 0.0372(17) -0.0013(14) -0.0054(13) 0.0034(14)
C38 0.0300(16) 0.034(2) 0.0372(18) -0.0020(15) -0.0048(13) 0.0087(14)
C39 0.0302(16) 0.025(2) 0.0380(17) -0.0006(14) 0.0034(13) 0.0074(13)
N6 0.0282(13) 0.0259(18) 0.0318(13) 0.0018(11) 0.0018(10) 0.0095(11)
C40 0.0277(15) 0.029(2) 0.0334(16) -0.0037(14) -0.0040(12) 0.0082(13)
C41 0.051(2) 0.047(3) 0.0301(17) 0.0083(17) 0.0045(15) -0.0027(19)
C42 0.067(3) 0.052(3) 0.035(2) 0.0126(19) -0.0018(19) -0.012(2)
C43 0.079(3) 0.039(3) 0.043(2) 0.0082(19) 0.009(2) -0.001(2)
C44 0.100(4) 0.028(3) 0.036(2) 0.0114(16) 0.024(2) 0.018(2)
C45 0.070(3) 0.029(2) 0.0280(16) 0.0112(14) 0.0203(17) 0.0160(18)
C46 0.063(3) 0.037(3) 0.043(2) 0.0153(18) 0.0274(19) 0.022(2)
C47 0.072(3) 0.061(4) 0.060(3) 0.018(2) 0.040(3) 0.027(3)
C48 0.107(5) 0.051(4) 0.050(3) 0.007(2) 0.047(3) 0.030(3)
C49 0.099(4) 0.057(4) 0.043(2) 0.000(2) 0.027(3) 0.025(3)
C50 0.068(3) 0.081(5) 0.085(4) 0.015(4) 0.042(3) 0.022(3)
C51 0.037(2) 0.084(5) 0.109(5) 0.019(4) 0.021(3) 0.013(3)
C52 0.042(2) 0.066(4) 0.073(3) 0.018(3) 0.013(2) 0.015(2)
N1 0.0374(14) 0.0240(18) 0.0213(12) 0.0052(10) 0.0030(10) 0.0079(11)
N2 0.0408(15) 0.0271(19) 0.0251(13) 0.0046(11) 0.0016(11) 0.0027(13)
N3 0.0324(13) 0.035(2) 0.0198(11) 0.0036(11) 0.0016(10) -0.0043(12)
N4 0.0343(13) 0.0231(17) 0.0232(12) 0.0014(10) 0.0086(10) 0.0065(11)
N5 0.0313(13) 0.0276(18) 0.0269(13) 0.0076(11) 0.0053(10) 0.0070(11)
N7 0.0486(17) 0.0258(18) 0.0199(11) 0.0044(10) 0.0071(11) 0.0067(13)
N8 0.0339(15) 0.039(2) 0.0475(18) 0.0131(15) 0.0155(13) 0.0143(14)
Cl1 0.0368(4) 0.0451(6) 0.0314(4) 0.0079(4) 0.0054(3) 0.0056(4)
Ni1 0.0285(2) 0.0222(3) 0.01836(17) 0.00437(14) 0.00383(14) 0.00857(15)
Cd1 0.02677(15) 0.0249(2) 0.01789(14) 0.00140(11) -0.00162(10) -0.00969(12)
C53 0.133(4) 0.188(5) 0.140(4) -0.042(4) 0.019(3) 0.037(4)
C54 0.133(4) 0.188(5) 0.140(4) -0.042(4) 0.019(3) 0.037(4)
C55 0.133(4) 0.188(5) 0.140(4) -0.042(4) 0.019(3) 0.037(4)
N9 0.133(4) 0.188(5) 0.140(4) -0.042(4) 0.019(3) 0.037(4)
O1 0.133(4) 0.188(5) 0.140(4) -0.042(4) 0.019(3) 0.037(4)
C56 0.097(4) 0.054(4) 0.056(3) 0.016(3) 0.016(3) -0.008(3)
C57 0.090(4) 0.064(4) 0.045(2) 0.001(2) 0.027(3) 0.001(3)
C58 0.075(4) 0.127(7) 0.087(5) -0.032(5) 0.030(4) 0.014(4)
N10 0.065(2) 0.049(3) 0.0423(19) -0.0023(17) 0.0215(17) -0.0090(19)
O2 0.131(4) 0.088(3) 0.0420(19) 0.004(2) 0.010(2) -0.046(3)
N11 0.139(8) 0.122(7) 0.147(8) -0.009(5) 0.071(6) 0.012(5)
C59 0.139(8) 0.122(7) 0.147(8) -0.009(5) 0.071(6) 0.012(5)
C60 0.139(8) 0.122(7) 0.147(8) -0.009(5) 0.071(6) 0.012(5)
C61 0.139(8) 0.122(7) 0.147(8) -0.009(5) 0.071(6) 0.012(5)
O3 0.139(8) 0.122(7) 0.147(8) -0.009(5) 0.071(6) 0.012(5)
N12 0.126(9) 0.37(2) 0.50(3) 0.000 0.147(13) 0.000
C62 0.126(9) 0.37(2) 0.50(3) 0.000 0.147(13) 0.000
O4 0.126(9) 0.37(2) 0.50(3) 0.000 0.147(13) 0.000
C63 0.126(9) 0.37(2) 0.50(3) 0.000 0.147(13) 0.000
O5 0.35(3) 0.27(2) 0.202(17) 0.000 0.007(17) 0.000

loop_
_atom_type_symbol
_atom_type_description
_atom_type_scat_dispersion_real
_atom_type_scat_dispersion_imag
_atom_type_scat_source
C C 0.0033 0.0016 'International Tables Vol C Tables 4.2.6.8 and 6.1.1.4'
H H 0.0000 0.0000 'International Tables Vol C Tables 4.2.6.8 and 6.1.1.4'
N N 0.0061 0.0033 'International Tables Vol C Tables 4.2.6.8 and 6.1.1.4'
O O 0.0106 0.0060 'International Tables Vol C Tables 4.2.6.8 and 6.1.1.4'
Cl Cl 0.1484 0.1585 'International Tables Vol C Tables 4.2.6.8 and 6.1.1.4'
Ni Ni 0.3393 1.1124 'International Tables Vol C Tables 4.2.6.8 and 6.1.1.4'
Cd Cd -0.8075 1.2024 'International Tables Vol C Tables 4.2.6.8 and 6.1.1.4'

loop_
_geom_angle_atom_site_label_1
_geom_angle_atom_site_label_2
_geom_angle_atom_site_label_3
_geom_angle
_geom_angle_site_symmetry_1
_geom_angle_site_symmetry_3
N1 C1 C2 112.1(3) . .
N1 C1 H1 123.9 . .
C2 C1 H1 123.9 . .
C3 C2 C1 106.2(4) . .
C3 C2 H2 126.9 . .
C1 C2 H2 126.9 . .
C2 C3 C4 107.0(3) . .
C2 C3 H3 126.5 . .
C4 C3 H3 126.5 . .
N1 C4 C5 124.4(3) . .
N1 C4 C3 108.6(3) . .
C5 C4 C3 127.0(3) . .
C6 C5 C4 127.0(3) . .
C6 C5 C10 116.3(3) . .
C4 C5 C10 116.7(3) . .
C5 C6 N2 125.0(3) . .
C5 C6 C7 126.5(3) . .
N2 C6 C7 108.4(4) . .
C8 C7 C6 106.9(4) . .
C8 C7 H7 126.5 . .
C6 C7 H7 126.5 . .
C7 C8 C9 106.3(4) . .
C7 C8 H8 126.9 . .
C9 C8 H8 126.9 . .
N2 C9 C8 112.1(4) . .
N2 C9 H9 124.0 . .
C8 C9 H9 124.0 . .
C15 C10 C11 118.8(3) . .
C15 C10 C5 121.4(3) . .
C11 C10 C5 119.8(3) . .
C10 C11 C12 120.9(3) . .
C10 C11 H11 119.5 . .
C12 C11 H11 119.5 . .
C13 C12 C11 120.8(3) . .
C13 C12 H12 119.6 . .
C11 C12 H12 119.6 . .
C12 C13 C14 118.1(3) . .
C12 C13 C16 121.6(3) . .
C14 C13 C16 120.3(3) . .
C13 C14 C15 121.4(4) . .
C13 C14 H14 119.3 . .
C15 C14 H14 119.3 . .
C10 C15 C14 119.8(4) . .
C10 C15 H15 120.1 . .
C14 C15 H15 120.1 . .
C20 C16 C17 116.4(3) . .
C20 C16 C13 121.9(3) . .
C17 C16 C13 121.7(3) . .
C18 C17 C16 119.7(4) . .
C18 C17 H17 120.1 . .
C16 C17 H17 120.1 . .
N3 C18 C17 123.5(4) . .
N3 C18 H18 118.2 . .
C17 C18 H18 118.2 . .
N3 C19 C20 123.7(4) . .
N3 C19 H19 118.2 . .
C20 C19 H19 118.2 . .
C16 C20 C19 119.7(4) . .
C16 C20 H20 120.2 . .
C19 C20 H20 120.2 . .
N4 C21 C22 112.0(3) . .
N4 C21 H21 124.0 . .
C22 C21 H21 124.0 . .
C23 C22 C21 106.4(3) . .
C23 C22 H22 126.8 . .
C21 C22 H22 126.8 . .
C22 C23 C24 107.0(3) . .
C22 C23 H23 126.5 . .
C24 C23 H23 126.5 . .
C25 C24 N4 124.7(3) . .
C25 C24 C23 126.8(3) . .
N4 C24 C23 108.5(3) . .
C24 C25 C26 127.3(3) . .
C24 C25 C30 117.2(3) . .
C26 C25 C30 115.5(3) . .
N5 C26 C25 124.8(3) . .
N5 C26 C27 108.8(3) . .
C25 C26 C27 126.5(3) . .
C28 C27 C26 106.8(4) . .
C28 C27 H27 126.6 . .
C26 C27 H27 126.6 . .
C27 C28 C29 106.3(4) . .
C27 C28 H28 126.8 . .
C29 C28 H28 126.8 . .
N5 C29 C28 112.0(4) . .
N5 C29 H29 124.0 . .
C28 C29 H29 124.0 . .
C35 C30 C31 118.5(3) . .
C35 C30 C25 122.6(3) . .
C31 C30 C25 118.9(3) . .
C32 C31 C30 120.9(3) . .
C32 C31 H31 119.5 . .
C30 C31 H31 119.5 . .
C31 C32 C33 120.9(3) . .
C31 C32 H32 119.5 . .
C33 C32 H32 119.5 . .
C32 C33 C34 118.6(3) . .
C32 C33 C36 119.4(3) . .
C34 C33 C36 122.0(3) . .
C35 C34 C33 120.3(3) . .
C35 C34 H34 119.8 . .
C33 C34 H34 119.8 . .
C34 C35 C30 120.6(3) . .
C34 C35 H35 119.7 . .
C30 C35 H35 119.7 . .
C40 C36 C37 116.8(3) . .
C40 C36 C33 122.3(3) . .
C37 C36 C33 120.8(3) . .
C38 C37 C36 119.3(4) . .
C38 C37 H37 120.3 . .
C36 C37 H37 120.3 . .
N6 C38 C37 124.0(3) . .
N6 C38 H38 118.0 . .
C37 C38 H38 118.0 . .
N6 C39 C40 123.4(4) . .
N6 C39 H39 118.3 . .
C40 C39 H39 118.3 . .
C38 N6 C39 116.8(3) . .
C38 N6 Cd1 120.5(2) . 4_636
C39 N6 Cd1 122.5(3) . 4_636
C36 C40 C39 119.7(3) . .
C36 C40 H40 120.2 . .
C39 C40 H40 120.2 . .
N7 C41 C42 124.3(5) . .
N7 C41 H41 117.8 . .
C42 C41 H41 117.8 . .
C43 C42 C41 117.9(5) . .
C43 C42 H42 121.0 . .
C41 C42 H42 121.0 . .
C42 C43 C44 121.5(5) . .
C42 C43 H43 119.2 . .
C44 C43 H43 119.2 . .
C43 C44 C49 125.1(5) . .
C43 C44 C45 116.9(5) . .
C49 C44 C45 118.0(5) . .
N7 C45 C44 122.3(4) . .
N7 C45 C46 116.9(4) . .
C44 C45 C46 120.9(4) . .
N8 C46 C47 122.3(5) . .
N8 C46 C45 118.4(3) . .
C47 C46 C45 119.3(5) . .
C50 C47 C46 118.0(6) . .
C50 C47 C48 124.0(5) . .
C46 C47 C48 118.0(5) . .
C49 C48 C47 122.1(4) . .
C49 C48 H48 119.0 . .
C47 C48 H48 119.0 . .
C48 C49 C44 121.7(5) . .
C48 C49 H49 119.1 . .
C44 C49 H49 119.1 . .
C51 C50 C47 120.2(5) . .
C51 C50 H50 119.9 . .
C47 C50 H50 119.9 . .
C50 C51 C52 119.3(5) . .
C50 C51 H51 120.4 . .
C52 C51 H51 120.4 . .
N8 C52 C51 121.5(6) . .
N8 C52 H52 119.2 . .
C51 C52 H52 119.2 . .
C1 N1 C4 106.1(3) . .
C1 N1 Ni1 127.0(2) . .
C4 N1 Ni1 126.9(3) . .
C9 N2 C6 106.3(3) . .
C9 N2 Ni1 126.4(2) . .
C6 N2 Ni1 127.3(3) . .
C18 N3 C19 117.0(3) . .
C18 N3 Cd1 118.4(3) . .
C19 N3 Cd1 122.9(2) . .
C21 N4 C24 106.1(3) . .
C21 N4 Ni1 126.3(2) . .
C24 N4 Ni1 127.5(2) . .
C29 N5 C26 106.1(3) . .
C29 N5 Ni1 126.7(3) . .
C26 N5 Ni1 127.1(2) . .
C41 N7 C45 117.0(4) . .
C41 N7 Ni1 128.2(3) . .
C45 N7 Ni1 114.7(3) . .
C52 N8 C46 118.7(4) . .
C52 N8 Ni1 129.2(4) . .
C46 N8 Ni1 112.1(3) . .
N2 Ni1 N4 95.77(12) . .
N2 Ni1 N1 88.80(12) . .
N4 Ni1 N1 93.38(12) . .
N2 Ni1 N5 92.41(13) . .
N4 Ni1 N5 88.59(11) . .
N1 Ni1 N5 177.57(12) . .
N2 Ni1 N7 172.30(13) . .
N4 Ni1 N7 91.81(12) . .
N1 Ni1 N7 89.39(12) . .
N5 Ni1 N7 89.13(12) . .
N2 Ni1 N8 94.60(14) . .
N4 Ni1 N8 169.57(13) . .
N1 Ni1 N8 87.89(12) . .
N5 Ni1 N8 89.91(12) . .
N7 Ni1 N8 77.85(13) . .
N6 Cd1 N6 180.000(1) 8_455 4_666
N6 Cd1 N3 84.83(10) 8_455 5_676
N6 Cd1 N3 95.17(10) 4_666 5_676
N6 Cd1 N3 95.17(10) 8_455 .
N6 Cd1 N3 84.83(10) 4_666 .
N3 Cd1 N3 180.00(6) 5_676 .
N6 Cd1 Cl1 88.63(8) 8_455 .
N6 Cd1 Cl1 91.37(8) 4_666 .
N3 Cd1 Cl1 90.14(8) 5_676 .
N3 Cd1 Cl1 89.86(8) . .
N6 Cd1 Cl1 91.37(8) 8_455 5_676
N6 Cd1 Cl1 88.63(8) 4_666 5_676
N3 Cd1 Cl1 89.86(8) 5_676 5_676
N3 Cd1 Cl1 90.14(8) . 5_676
Cl1 Cd1 Cl1 180.00(4) . 5_676
O1 C53 N9 124.6(16) . .
O1 C53 H53 117.7 . .
N9 C53 H53 117.7 . .
N9 C54 H54A 109.5 . .
N9 C54 H54B 109.5 . .
H54A C54 H54B 109.5 . .
N9 C54 H54C 109.5 . .
H54A C54 H54C 109.5 . .
H54B C54 H54C 109.5 . .
N9 C55 H55A 109.5 . .
N9 C55 H55B 109.5 . .
H55A C55 H55B 109.5 . .
N9 C55 H55C 109.5 . .
H55A C55 H55C 109.5 . .
H55B C55 H55C 109.5 . .
C53 N9 C55 127.8(13) . .
C53 N9 C54 112.3(11) . .
C55 N9 C54 119.8(12) . .
O2 C56 N10 126.3(7) . .
O2 C56 H56 116.8 . .
N10 C56 H56 116.8 . .
N10 C57 H57A 109.5 . .
N10 C57 H57B 109.5 . .
H57A C57 H57B 109.5 . .
N10 C57 H57C 109.5 . .
H57A C57 H57C 109.5 . .
H57B C57 H57C 109.5 . .
N10 C58 H58A 109.5 . .
N10 C58 H58B 109.5 . .
H58A C58 H58B 109.5 . .
N10 C58 H58C 109.5 . .
H58A C58 H58C 109.5 . .
H58B C58 H58C 109.5 . .
C56 N10 C58 121.7(5) . .
C56 N10 C57 122.8(5) . .
C58 N10 C57 115.2(5) . .
C60 N11 C61 122.2(9) . .
C60 N11 C59 121.1(8) . .
C61 N11 C59 116.7(10) . .
N11 C59 H59A 109.5 . .
N11 C59 H59B 109.5 . .
H59A C59 H59B 109.5 . .
N11 C59 H59C 109.5 . .
H59A C59 H59C 109.5 . .
H59B C59 H59C 109.5 . .
O3 C60 N11 125.1(13) . .
O3 C60 H60 117.5 . .
N11 C60 H60 117.5 . .
N11 C61 H61A 109.5 . .
N11 C61 H61B 109.5 . .
H61A C61 H61B 109.5 . .
N11 C61 H61C 109.5 . .
H61A C61 H61C 109.5 . .
H61B C61 H61C 109.5 . .
C62 N12 C63 120.0(18) . 2_656
C62 N12 C63 120.0(18) . .
C63 N12 C63 120(4) 2_656 .
O4 C63 N12 111.0(11) . .

loop_
_geom_bond_atom_site_label_1
_geom_bond_atom_site_label_2
_geom_bond_distance
_geom_bond_site_symmetry_2
C1 N1 1.327(5) .
C1 C2 1.408(5) .
C1 H1 0.9300 .
C2 C3 1.360(6) .
C2 H2 0.9300 .
C3 C4 1.430(6) .
C3 H3 0.9300 .
C4 N1 1.390(4) .
C4 C5 1.398(5) .
C5 C6 1.387(6) .
C5 C10 1.499(4) .
C6 N2 1.397(4) .
C6 C7 1.432(6) .
C7 C8 1.374(7) .
C7 H7 0.9300 .
C8 C9 1.407(6) .
C8 H8 0.9300 .
C9 N2 1.333(6) .
C9 H9 0.9300 .
C10 C15 1.385(6) .
C10 C11 1.385(5) .
C11 C12 1.392(5) .
C11 H11 0.9300 .
C12 C13 1.382(5) .
C12 H12 0.9300 .
C13 C14 1.386(5) .
C13 C16 1.486(4) .
C14 C15 1.399(5) .
C14 H14 0.9300 .
C15 H15 0.9300 .
C16 C20 1.386(5) .
C16 C17 1.392(6) .
C17 C18 1.389(5) .
C17 H17 0.9300 .
C18 N3 1.324(5) .
C18 H18 0.9300 .
C19 N3 1.326(5) .
C19 C20 1.391(4) .
C19 H19 0.9300 .
C20 H20 0.9300 .
C21 N4 1.328(5) .
C21 C22 1.415(5) .
C21 H21 0.9300 .
C22 C23 1.360(6) .
C22 H22 0.9300 .
C23 C24 1.434(5) .
C23 H23 0.9300 .
C24 C25 1.388(5) .
C24 N4 1.399(4) .
C25 C26 1.402(5) .
C25 C30 1.505(4) .
C26 N5 1.391(4) .
C26 C27 1.424(5) .
C27 C28 1.366(6) .
C27 H27 0.9300 .
C28 C29 1.406(6) .
C28 H28 0.9300 .
C29 N5 1.327(5) .
C29 H29 0.9300 .
C30 C35 1.391(5) .
C30 C31 1.393(5) .
C31 C32 1.381(5) .
C31 H31 0.9300 .
C32 C33 1.381(5) .
C32 H32 0.9300 .
C33 C34 1.404(4) .
C33 C36 1.492(5) .
C34 C35 1.390(5) .
C34 H34 0.9300 .
C35 H35 0.9300 .
C36 C40 1.383(6) .
C36 C37 1.395(4) .
C37 C38 1.379(5) .
C37 H37 0.9300 .
C38 N6 1.329(5) .
C38 H38 0.9300 .
C39 N6 1.332(4) .
C39 C40 1.387(5) .
C39 H39 0.9300 .
N6 Cd1 2.411(3) 4_636
C40 H40 0.9300 .
C41 N7 1.307(5) .
C41 C42 1.419(6) .
C41 H41 0.9300 .
C42 C43 1.317(8) .
C42 H42 0.9300 .
C43 C44 1.381(8) .
C43 H43 0.9300 .
C44 C49 1.428(7) .
C44 C45 1.429(7) .
C45 N7 1.347(5) .
C45 C46 1.432(7) .
C46 N8 1.382(6) .
C46 C47 1.423(6) .
C47 C50 1.379(9) .
C47 C48 1.453(8) .
C48 C49 1.339(9) .
C48 H48 0.9300 .
C49 H49 0.9300 .
C50 C51 1.371(10) .
C50 H50 0.9300 .
C51 C52 1.450(8) .
C51 H51 0.9300 .
C52 N8 1.315(6) .
C52 H52 0.9300 .
N1 Ni1 2.086(3) .
N2 Ni1 2.049(3) .
N3 Cd1 2.423(3) .
N4 Ni1 2.073(3) .
N5 Ni1 2.087(3) .
N7 Ni1 2.141(3) .
N8 Ni1 2.156(3) .
Cl1 Cd1 2.5550(10) .
Cd1 N6 2.411(3) 8_455
Cd1 N6 2.411(3) 4_666
Cd1 N3 2.423(3) 5_676
Cd1 Cl1 2.5550(10) 5_676
C53 O1 1.240(8) .
C53 N9 1.304(15) .
C53 H53 0.9300 .
C54 N9 1.510(16) .
C54 H54A 0.9600 .
C54 H54B 0.9600 .
C54 H54C 0.9600 .
C55 N9 1.417(8) .
C55 H55A 0.9600 .
C55 H55B 0.9600 .
C55 H55C 0.9600 .
C56 O2 1.220(7) .
C56 N10 1.317(7) .
C56 H56 0.9300 .
C57 N10 1.444(6) .
C57 H57A 0.9600 .
C57 H57B 0.9600 .
C57 H57C 0.9600 .
C58 N10 1.440(8) .
C58 H58A 0.9600 .
C58 H58B 0.9600 .
C58 H58C 0.9600 .
N11 C60 1.346(13) .
N11 C61 1.429(9) .
N11 C59 1.434(9) .
C59 H59A 0.9600 .
C59 H59B 0.9600 .
C59 H59C 0.9600 .
C60 O3 1.176(9) .
C60 H60 0.9300 .
C61 H61A 0.9600 .
C61 H61B 0.9600 .
C61 H61C 0.9600 .
N12 C62 1.458(10) .
N12 C63 1.470(10) 2_656
N12 C63 1.470(10) .
O4 C63 1.236(10) .
